data_7055046
loop_
_publ_author_name
'Huang, Wenliang'
'Brosmer, Jonathan L.'
'Diaconescu, Paula L.'

_publ_section_title
;
 In situ synthesis of lanthanide complexes supported by a ferrocene
 diamide ligand: extension to redox-active lanthanide ions
;
_journal_issue 10
_journal_name_full 'New J. Chem.'
_journal_page_first 7696
_journal_paper_doi 10.1039/C5NJ01402F
_journal_volume 39
_journal_year 2015
_chemical_formula_sum 'C30 H54 Fe I N2 O2 Si2 Tb'
_chemical_formula_weight 872.60
_chemical_name_systematic
; 
 ? 
;
_space_group_IT_number 2
_symmetry_cell_setting triclinic
_symmetry_space_group_name_Hall '-P 1'
_symmetry_space_group_name_H-M 'P -1'
_atom_sites_solution_hydrogens geom
_atom_sites_solution_primary direct
_atom_sites_solution_secondary difmap
_audit_creation_method SHELXL-97
_audit_update_record
;
2015-06-03 deposited with the CCDC.
2015-08-06 downloaded from the CCDC.
;
_cell_angle_alpha 101.564(6)
_cell_angle_beta 91.881(6)
_cell_angle_gamma 118.404(4)
_cell_formula_units_Z 2
_cell_length_a 11.130(4)
_cell_length_b 11.608(5)
_cell_length_c 16.122(9)
_cell_measurement_temperature 100(2)
_cell_volume 1775.0(14)
_computing_structure_refinement 'SHELXL-97 (Sheldrick, 1997)'
_computing_structure_solution 'SHELXS-97 (Sheldrick, 1990)'
_diffrn_ambient_temperature 100(2)
_diffrn_measured_fraction_theta_full 0.991
_diffrn_measured_fraction_theta_max 0.910
_diffrn_measurement_device_type 'Bruker APEX-II'
_diffrn_radiation_monochromator graphite
_diffrn_radiation_source 'fine-focus sealed tube'
_diffrn_radiation_type MoK\a
_diffrn_radiation_wavelength 0.71073
_diffrn_reflns_av_R_equivalents 0.0309
_diffrn_reflns_av_sigmaI/netI 0.0411
_diffrn_reflns_limit_h_max 15
_diffrn_reflns_limit_h_min -15
_diffrn_reflns_limit_k_max 16
_diffrn_reflns_limit_k_min -16
_diffrn_reflns_limit_l_max 22
_diffrn_reflns_limit_l_min -23
_diffrn_reflns_number 24683
_diffrn_reflns_theta_full 25.00
_diffrn_reflns_theta_max 30.65
_diffrn_reflns_theta_min 3.93
_exptl_absorpt_coefficient_mu 3.349
_exptl_absorpt_correction_T_max 0.6894
_exptl_absorpt_correction_T_min 0.5687
_exptl_absorpt_correction_type multi-scan
_exptl_absorpt_process_details 'Bruker AXS area detector scaling and absorption correction'
_exptl_crystal_density_diffrn 1.633
_exptl_crystal_density_method 'not measured'
_exptl_crystal_description block
_exptl_crystal_F_000 872
_exptl_crystal_size_max 0.19
_exptl_crystal_size_mid 0.18
_exptl_crystal_size_min 0.12
_refine_diff_density_max 3.075
_refine_diff_density_min -5.085
_refine_diff_density_rms 0.173
_refine_ls_extinction_method none
_refine_ls_goodness_of_fit_ref 1.045
_refine_ls_hydrogen_treatment constr
_refine_ls_matrix_type full
_refine_ls_number_parameters 332
_refine_ls_number_reflns 9991
_refine_ls_number_restraints 0
_refine_ls_restrained_S_all 1.045
_refine_ls_R_factor_all 0.0805
_refine_ls_R_factor_gt 0.0589
_refine_ls_shift/su_max 0.018
_refine_ls_shift/su_mean 0.001
_refine_ls_structure_factor_coef Fsqd
_refine_ls_weighting_details 'calc w=1/[\s^2^(Fo^2^)+(0.0462P)^2^+13.8788P] where P=(Fo^2^+2Fc^2^)/3'
_refine_ls_weighting_scheme calc
_refine_ls_wR_factor_gt 0.1309
_refine_ls_wR_factor_ref 0.1467
_reflns_number_gt 7766
_reflns_number_total 9991
_reflns_threshold_expression >2sigma(I)
_cod_data_source_file c5nj01402f2.cif
_cod_data_source_block (NNTBS)TbI(THF)2
_cod_depositor_comments 'Adding full bibliography for 7055043--7055050.cif.'
_cod_original_sg_symbol_H-M P-1
_cod_database_code 7055046

loop_
_symmetry_equiv_pos_as_xyz
'x, y, z'
'-x, -y, -z'

loop_
_atom_site_label
_atom_site_type_symbol
_atom_site_fract_x
_atom_site_fract_y
_atom_site_fract_z
_atom_site_U_iso_or_equiv
_atom_site_adp_type
_atom_site_occupancy
_atom_site_symmetry_multiplicity
_atom_site_calc_flag
_atom_site_refinement_flags
_atom_site_disorder_assembly
_atom_site_disorder_group
Tb1 Tb 0.24507(3) 0.48469(3) 0.241699(18) 0.03649(10) Uani 1 1 d . . .
Fe1 Fe 0.53605(7) 0.46842(7) 0.24579(4) 0.02488(16) Uani 1 1 d . A .
I1 I -0.02679(12) 0.4867(3) 0.1942(2) 0.0529(6) Uani 0.527(8) 1 d P A 1
I1A I -0.04013(19) 0.4403(4) 0.2245(2) 0.0590(10) Uani 0.473(8) 1 d P A 2
Si1 Si 0.1328(3) 0.2277(3) 0.36361(15) 0.1117(14) Uani 1 1 d . . .
Si2 Si 0.45628(19) 0.81571(19) 0.19562(10) 0.0374(4) Uani 1 1 d . . .
N1 N 0.2374(6) 0.3240(6) 0.3001(3) 0.0469(15) Uani 1 1 d . A .
N2 N 0.4153(5) 0.6556(5) 0.2025(3) 0.0304(10) Uani 1 1 d . A .
O1 O 0.2663(5) 0.6228(5) 0.3797(3) 0.0598(15) Uani 1 1 d . A .
O2 O 0.1716(4) 0.3432(4) 0.1005(2) 0.0355(9) Uani 1 1 d . A .
C1 C 0.3882(9) 0.6702(10) 0.4398(5) 0.066(2) Uani 1 1 d . . .
H1A H 0.4688 0.6908 0.4090 0.079 Uiso 1 1 calc R A .
H1B H 0.3761 0.5989 0.4690 0.079 Uiso 1 1 calc R . .
C2 C 0.4134(15) 0.7927(14) 0.5037(8) 0.116(4) Uani 1 1 d . A .
H2A H 0.4487 0.7948 0.5614 0.139 Uiso 1 1 calc R . .
H2B H 0.4783 0.8761 0.4872 0.139 Uiso 1 1 calc R . .
C3 C 0.2759(15) 0.7737(14) 0.4990(8) 0.116(4) Uani 1 1 d . . .
H3A H 0.2813 0.8627 0.5053 0.139 Uiso 1 1 calc R A .
H3B H 0.2342 0.7374 0.5477 0.139 Uiso 1 1 calc R . .
C4 C 0.1828(12) 0.6798(14) 0.4170(8) 0.115(5) Uani 1 1 d . A .
H4A H 0.0942 0.6092 0.4282 0.138 Uiso 1 1 calc R . .
H4B H 0.1642 0.7296 0.3798 0.138 Uiso 1 1 calc R . .
C5 C 0.0613(8) 0.2032(7) 0.0810(5) 0.056(2) Uani 1 1 d . . .
H5A H 0.0000 0.1885 0.1255 0.067 Uiso 1 1 calc R A .
H5B H 0.0998 0.1414 0.0777 0.067 Uiso 1 1 calc R . .
C6 C -0.0160(10) 0.1797(11) -0.0035(6) 0.091(4) Uani 1 1 d . A .
H6A H -0.0198 0.1018 -0.0446 0.109 Uiso 1 1 calc R . .
H6B H -0.1118 0.1594 0.0028 0.109 Uiso 1 1 calc R . .
C7 C 0.0535(10) 0.2993(11) -0.0346(6) 0.084(3) Uani 1 1 d . . .
H7A H -0.0076 0.3382 -0.0401 0.101 Uiso 1 1 calc R A .
H7B H 0.0787 0.2771 -0.0916 0.101 Uiso 1 1 calc R . .
C8 C 0.1772(8) 0.3956(8) 0.0263(4) 0.056(2) Uani 1 1 d . A .
H8A H 0.2607 0.4078 0.0004 0.067 Uiso 1 1 calc R . .
H8B H 0.1811 0.4844 0.0425 0.067 Uiso 1 1 calc R . .
C9 C 0.3652(7) 0.3317(6) 0.2925(4) 0.0379(14) Uani 1 1 d . A .
C10 C 0.4004(7) 0.2665(6) 0.2199(4) 0.0386(14) Uani 1 1 d . . .
H10A H 0.3375 0.2107 0.1646 0.046 Uiso 1 1 calc R A .
C11 C 0.5376(8) 0.2929(6) 0.2387(4) 0.0444(15) Uani 1 1 d . A .
H11A H 0.5872 0.2574 0.2000 0.053 Uiso 1 1 calc R . .
C12 C 0.5921(8) 0.3789(7) 0.3230(4) 0.0473(17) Uani 1 1 d . . .
H12A H 0.6870 0.4146 0.3538 0.057 Uiso 1 1 calc R A .
C13 C 0.4875(7) 0.4049(6) 0.3555(4) 0.0405(15) Uani 1 1 d . A .
H13A H 0.4973 0.4637 0.4128 0.049 Uiso 1 1 calc R . .
C14 C 0.5212(5) 0.6228(5) 0.2049(3) 0.0241(10) Uani 1 1 d . A .
C141 C 0.5399(5) 0.5349(5) 0.1371(3) 0.0267(10) Uani 1 1 d . . .
H14A H 0.4751 0.4808 0.0822 0.032 Uiso 1 1 calc R A .
C15 C 0.6651(6) 0.5372(6) 0.1600(4) 0.0326(12) Uani 1 1 d . A .
H15A H 0.7051 0.4873 0.1239 0.039 Uiso 1 1 calc R . .
C16 C 0.7247(5) 0.6245(6) 0.2427(4) 0.0319(12) Uani 1 1 d . . .
H16A H 0.8140 0.6463 0.2753 0.038 Uiso 1 1 calc R A .
C17 C 0.6357(5) 0.6753(5) 0.2716(3) 0.0278(10) Uani 1 1 d . A .
H17A H 0.6510 0.7379 0.3284 0.033 Uiso 1 1 calc R . .
C18 C 0.2121(11) 0.2999(10) 0.4809(5) 0.1117(14) Uani 1 1 d . A .
H18A H 0.2289 0.3928 0.4992 0.167 Uiso 1 1 calc R . .
H18B H 0.2996 0.2996 0.4887 0.167 Uiso 1 1 calc R . .
H18C H 0.1485 0.2446 0.5155 0.167 Uiso 1 1 calc R . .
C19 C -0.0357(11) 0.2220(10) 0.3455(5) 0.1117(14) Uani 1 1 d . A .
H19A H -0.0213 0.3142 0.3590 0.167 Uiso 1 1 calc R . .
H19B H -0.0974 0.1709 0.3825 0.167 Uiso 1 1 calc R . .
H19C H -0.0773 0.1779 0.2854 0.167 Uiso 1 1 calc R . .
C20 C 0.1064(12) 0.0479(10) 0.3374(5) 0.1117(14) Uani 1 1 d . A .
C21 C -0.0158(11) -0.0399(10) 0.3793(5) 0.1117(14) Uani 1 1 d . . .
H21A H -0.0307 -0.1323 0.3664 0.167 Uiso 1 1 calc R A .
H21B H -0.0992 -0.0409 0.3567 0.167 Uiso 1 1 calc R . .
H21C H 0.0046 -0.0026 0.4414 0.167 Uiso 1 1 calc R . .
C22 C 0.0671(8) -0.0139(8) 0.2411(5) 0.057(2) Uani 1 1 d . . .
H22A H 0.0538 -0.1057 0.2286 0.086 Uiso 1 1 calc R A .
H22B H 0.1411 0.0413 0.2116 0.086 Uiso 1 1 calc R . .
H22C H -0.0187 -0.0171 0.2211 0.086 Uiso 1 1 calc R . .
C23 C 0.2359(15) 0.0462(12) 0.3683(8) 0.160(9) Uani 1 1 d . . .
H23A H 0.2191 -0.0468 0.3540 0.240 Uiso 1 1 calc R A .
H23B H 0.2597 0.0828 0.4305 0.240 Uiso 1 1 calc R . .
H23C H 0.3123 0.1017 0.3404 0.240 Uiso 1 1 calc R . .
C24 C 0.5515(9) 0.9452(7) 0.2986(4) 0.0497(18) Uani 1 1 d . A .
H24A H 0.4978 0.9185 0.3450 0.075 Uiso 1 1 calc R . .
H24B H 0.5651 1.0331 0.2934 0.075 Uiso 1 1 calc R . .
H24C H 0.6415 0.9516 0.3113 0.075 Uiso 1 1 calc R . .
C25 C 0.2890(10) 0.8126(11) 0.1697(7) 0.077(3) Uani 1 1 d . A .
H25A H 0.2311 0.7832 0.2140 0.116 Uiso 1 1 calc R . .
H25B H 0.2408 0.7495 0.1140 0.116 Uiso 1 1 calc R . .
H25C H 0.3078 0.9033 0.1675 0.116 Uiso 1 1 calc R . .
C26 C 0.5657(8) 0.8728(6) 0.1087(4) 0.0425(15) Uani 1 1 d . A .
C27 C 0.7066(8) 0.8857(7) 0.1267(5) 0.0482(17) Uani 1 1 d . . .
H27A H 0.7594 0.9153 0.0804 0.072 Uiso 1 1 calc R A .
H27B H 0.6955 0.7979 0.1302 0.072 Uiso 1 1 calc R . .
H27C H 0.7559 0.9522 0.1811 0.072 Uiso 1 1 calc R . .
C28 C 0.5879(10) 1.0116(7) 0.1025(5) 0.061(2) Uani 1 1 d . . .
H28A H 0.6442 1.0408 0.0575 0.092 Uiso 1 1 calc R A .
H28B H 0.6354 1.0774 0.1574 0.092 Uiso 1 1 calc R . .
H28C H 0.4983 1.0054 0.0887 0.092 Uiso 1 1 calc R . .
C29 C 0.4907(10) 0.7709(7) 0.0220(4) 0.057(2) Uani 1 1 d . . .
H29A H 0.5472 0.8006 -0.0228 0.085 Uiso 1 1 calc R A .
H29B H 0.4014 0.7654 0.0085 0.085 Uiso 1 1 calc R . .
H29C H 0.4759 0.6817 0.0253 0.085 Uiso 1 1 calc R . .

loop_
_atom_site_aniso_label
_atom_site_aniso_U_11
_atom_site_aniso_U_22
_atom_site_aniso_U_33
_atom_site_aniso_U_23
_atom_site_aniso_U_13
_atom_site_aniso_U_12
Tb1 0.01727(12) 0.04352(17) 0.03067(14) -0.01185(11) 0.00236(9) 0.00894(11)
Fe1 0.0224(3) 0.0236(4) 0.0217(3) 0.0022(3) -0.0004(3) 0.0075(3)
I1 0.0252(4) 0.0656(9) 0.0773(10) 0.0231(8) 0.0070(5) 0.0277(5)
I1A 0.0300(6) 0.0765(15) 0.0765(14) 0.0067(11) 0.0013(6) 0.0360(7)
Si1 0.1026(19) 0.0676(14) 0.0364(10) -0.0141(9) 0.0320(11) -0.0493(14)
Si2 0.0451(10) 0.0455(10) 0.0291(8) -0.0013(7) -0.0031(7) 0.0328(8)
N1 0.036(3) 0.037(3) 0.029(2) -0.004(2) 0.010(2) -0.008(2)
N2 0.024(2) 0.042(3) 0.026(2) -0.0007(18) 0.0012(16) 0.020(2)
O1 0.047(3) 0.057(3) 0.043(3) -0.019(2) 0.017(2) 0.012(2)
O2 0.0274(19) 0.037(2) 0.0254(18) -0.0023(16) -0.0049(15) 0.0070(17)
C1 0.066(5) 0.077(6) 0.034(4) -0.008(4) 0.008(3) 0.029(5)
C2 0.115(7) 0.105(6) 0.074(5) -0.039(5) 0.004(5) 0.036(6)
C3 0.115(7) 0.105(6) 0.074(5) -0.039(5) 0.004(5) 0.036(6)
C4 0.077(7) 0.118(10) 0.106(9) -0.052(7) 0.021(6) 0.043(7)
C5 0.052(4) 0.039(4) 0.040(4) -0.001(3) -0.014(3) -0.001(3)
C6 0.067(6) 0.078(7) 0.055(5) 0.014(5) -0.028(4) -0.018(5)
C7 0.062(6) 0.085(7) 0.058(5) 0.025(5) -0.027(4) -0.001(5)
C8 0.052(4) 0.052(4) 0.036(3) 0.006(3) -0.013(3) 0.008(3)
C9 0.041(3) 0.027(3) 0.024(2) 0.005(2) 0.002(2) 0.000(2)
C10 0.050(4) 0.022(3) 0.026(3) 0.004(2) 0.004(2) 0.005(2)
C11 0.060(4) 0.030(3) 0.041(3) 0.005(3) 0.004(3) 0.022(3)
C12 0.058(4) 0.037(3) 0.041(3) 0.010(3) -0.009(3) 0.020(3)
C13 0.050(4) 0.033(3) 0.021(2) 0.006(2) -0.002(2) 0.008(3)
C14 0.019(2) 0.024(2) 0.026(2) 0.0043(18) 0.0028(17) 0.0084(19)
C141 0.027(2) 0.031(3) 0.021(2) 0.0067(19) 0.0061(18) 0.013(2)
C15 0.023(2) 0.035(3) 0.036(3) 0.003(2) 0.010(2) 0.013(2)
C16 0.017(2) 0.028(3) 0.044(3) 0.006(2) 0.001(2) 0.007(2)
C17 0.020(2) 0.026(2) 0.031(2) 0.002(2) 0.0001(18) 0.008(2)
C18 0.1026(19) 0.0676(14) 0.0364(10) -0.0141(9) 0.0320(11) -0.0493(14)
C19 0.1026(19) 0.0676(14) 0.0364(10) -0.0141(9) 0.0320(11) -0.0493(14)
C20 0.1026(19) 0.0676(14) 0.0364(10) -0.0141(9) 0.0320(11) -0.0493(14)
C21 0.1026(19) 0.0676(14) 0.0364(10) -0.0141(9) 0.0320(11) -0.0493(14)
C22 0.051(4) 0.042(4) 0.041(4) 0.004(3) -0.007(3) -0.003(3)
C23 0.163(13) 0.078(8) 0.106(9) 0.059(7) -0.092(9) -0.052(8)
C24 0.078(5) 0.046(4) 0.030(3) -0.002(3) 0.003(3) 0.039(4)
C25 0.069(6) 0.096(7) 0.094(7) 0.024(6) 0.005(5) 0.062(6)
C26 0.069(5) 0.033(3) 0.028(3) 0.004(2) 0.002(3) 0.029(3)
C27 0.060(4) 0.037(3) 0.048(4) 0.016(3) 0.019(3) 0.022(3)
C28 0.102(7) 0.037(4) 0.041(4) 0.002(3) -0.008(4) 0.034(4)
C29 0.094(6) 0.041(4) 0.026(3) 0.003(3) -0.001(3) 0.029(4)

loop_
_atom_type_symbol
_atom_type_description
_atom_type_scat_dispersion_real
_atom_type_scat_dispersion_imag
_atom_type_scat_source
C C 0.0033 0.0016 'International Tables Vol C Tables 4.2.6.8 and 6.1.1.4'
H H 0.0000 0.0000 'International Tables Vol C Tables 4.2.6.8 and 6.1.1.4'
N N 0.0061 0.0033 'International Tables Vol C Tables 4.2.6.8 and 6.1.1.4'
O O 0.0106 0.0060 'International Tables Vol C Tables 4.2.6.8 and 6.1.1.4'
Si Si 0.0817 0.0704 'International Tables Vol C Tables 4.2.6.8 and 6.1.1.4'
Fe Fe 0.3463 0.8444 'International Tables Vol C Tables 4.2.6.8 and 6.1.1.4'
I I -0.4742 1.8119 'International Tables Vol C Tables 4.2.6.8 and 6.1.1.4'
Tb Tb -0.1723 4.1537 'International Tables Vol C Tables 4.2.6.8 and 6.1.1.4'

loop_
_geom_angle_atom_site_label_1
_geom_angle_atom_site_label_2
_geom_angle_atom_site_label_3
_geom_angle
N1 Tb1 N2 133.06(19)
N1 Tb1 O2 93.51(17)
N2 Tb1 O2 93.22(15)
N1 Tb1 O1 91.2(2)
N2 Tb1 O1 92.81(18)
O2 Tb1 O1 166.46(17)
N1 Tb1 C14 104.99(18)
N2 Tb1 C14 28.64(16)
O2 Tb1 C14 90.17(14)
O1 Tb1 C14 100.86(16)
N1 Tb1 C9 27.82(18)
N2 Tb1 C9 105.73(17)
O2 Tb1 C9 90.87(16)
O1 Tb1 C9 99.1(2)
C14 Tb1 C9 77.31(16)
N1 Tb1 I1A 105.68(19)
N2 Tb1 I1A 121.24(17)
O2 Tb1 I1A 83.31(11)
O1 Tb1 I1A 83.20(14)
C14 Tb1 I1A 148.96(16)
C9 Tb1 I1A 132.88(16)
N1 Tb1 I1 119.40(16)
N2 Tb1 I1 107.50(14)
O2 Tb1 I1 79.61(11)
O1 Tb1 I1 87.02(15)
C14 Tb1 I1 134.80(13)
C9 Tb1 I1 145.83(13)
I1A Tb1 I1 14.21(5)
N1 Tb1 Fe1 66.39(15)
N2 Tb1 Fe1 67.36(12)
O2 Tb1 Fe1 88.91(11)
O1 Tb1 Fe1 104.60(14)
C14 Tb1 Fe1 38.78(11)
C9 Tb1 Fe1 38.60(12)
I1A Tb1 Fe1 168.61(7)
I1 Tb1 Fe1 167.27(6)
C15 Fe1 C12 114.5(3)
C15 Fe1 C11 98.4(3)
C12 Fe1 C11 41.3(3)
C15 Fe1 C16 40.9(2)
C12 Fe1 C16 99.5(3)
C11 Fe1 C16 112.9(3)
C15 Fe1 C10 117.8(2)
C12 Fe1 C10 68.8(3)
C11 Fe1 C10 40.8(3)
C16 Fe1 C10 150.6(3)
C15 Fe1 C13 153.4(3)
C12 Fe1 C13 41.0(3)
C11 Fe1 C13 69.1(3)
C16 Fe1 C13 120.9(2)
C10 Fe1 C13 68.5(2)
C15 Fe1 C141 40.8(2)
C12 Fe1 C141 152.9(3)
C11 Fe1 C141 119.4(2)
C16 Fe1 C141 68.3(2)
C10 Fe1 C141 109.4(2)
C13 Fe1 C141 165.5(3)
C15 Fe1 C17 68.8(2)
C12 Fe1 C17 119.0(2)
C11 Fe1 C17 151.1(3)
C16 Fe1 C17 40.8(2)
C10 Fe1 C17 167.9(3)
C13 Fe1 C17 110.6(2)
C141 Fe1 C17 68.2(2)
C15 Fe1 C9 157.2(2)
C12 Fe1 C9 68.6(3)
C11 Fe1 C9 68.6(3)
C16 Fe1 C9 161.0(2)
C10 Fe1 C9 40.5(2)
C13 Fe1 C9 40.6(2)
C141 Fe1 C9 128.6(2)
C17 Fe1 C9 131.1(2)
C15 Fe1 C14 68.4(2)
C12 Fe1 C14 158.5(2)
C11 Fe1 C14 159.2(2)
C16 Fe1 C14 68.2(2)
C10 Fe1 C14 130.2(2)
C13 Fe1 C14 129.5(2)
C141 Fe1 C14 40.3(2)
C17 Fe1 C14 40.43(19)
C9 Fe1 C14 117.7(2)
C15 Fe1 Tb1 120.20(18)
C12 Fe1 Tb1 125.1(2)
C11 Fe1 Tb1 122.3(2)
C16 Fe1 Tb1 124.49(17)
C10 Fe1 Tb1 82.0(2)
C13 Fe1 Tb1 85.7(2)
C141 Fe1 Tb1 79.87(15)
C17 Fe1 Tb1 85.84(15)
C9 Fe1 Tb1 59.4(2)
C14 Fe1 Tb1 58.40(13)
N1 Si1 C19 106.8(4)
N1 Si1 C18 111.6(3)
C19 Si1 C18 111.4(5)
N1 Si1 C20 112.5(4)
C19 Si1 C20 109.9(5)
C18 Si1 C20 104.7(6)
N2 Si2 C24 112.3(3)
N2 Si2 C25 106.9(4)
C24 Si2 C25 108.6(4)
N2 Si2 C26 113.2(3)
C24 Si2 C26 107.4(3)
C25 Si2 C26 108.3(4)
C9 N1 Si1 119.3(5)
C9 N1 Tb1 104.2(4)
Si1 N1 Tb1 135.2(4)
C14 N2 Si2 118.6(4)
C14 N2 Tb1 101.9(3)
Si2 N2 Tb1 137.5(2)
C1 O1 C4 109.2(7)
C1 O1 Tb1 117.6(4)
C4 O1 Tb1 133.1(6)
C8 O2 C5 109.1(5)
C8 O2 Tb1 122.1(4)
C5 O2 Tb1 122.4(4)
O1 C1 C2 109.9(9)
O1 C1 H1A 109.7
C2 C1 H1A 109.7
O1 C1 H1B 109.7
C2 C1 H1B 109.7
H1A C1 H1B 108.2
C3 C2 C1 99.9(9)
C3 C2 H2A 111.8
C1 C2 H2A 111.8
C3 C2 H2B 111.8
C1 C2 H2B 111.8
H2A C2 H2B 109.5
C2 C3 C4 114.0(10)
C2 C3 H3A 108.8
C4 C3 H3A 108.8
C2 C3 H3B 108.7
C4 C3 H3B 108.7
H3A C3 H3B 107.6
O1 C4 C3 101.1(10)
O1 C4 H4A 111.6
C3 C4 H4A 111.6
O1 C4 H4B 111.6
C3 C4 H4B 111.5
H4A C4 H4B 109.4
O2 C5 C6 105.5(6)
O2 C5 H5A 110.6
C6 C5 H5A 110.6
O2 C5 H5B 110.6
C6 C5 H5B 110.6
H5A C5 H5B 108.8
C7 C6 C5 108.5(7)
C7 C6 H6A 110.0
C5 C6 H6A 110.0
C7 C6 H6B 110.0
C5 C6 H6B 110.0
H6A C6 H6B 108.4
C6 C7 C8 107.9(7)
C6 C7 H7A 110.1
C8 C7 H7A 110.1
C6 C7 H7B 110.1
C8 C7 H7B 110.1
H7A C7 H7B 108.4
O2 C8 C7 107.8(6)
O2 C8 H8A 110.2
C7 C8 H8A 110.2
O2 C8 H8B 110.2
C7 C8 H8B 110.2
H8A C8 H8B 108.5
N1 C9 C10 126.4(5)
N1 C9 C13 127.4(6)
C10 C9 C13 106.2(6)
N1 C9 Fe1 129.9(5)
C10 C9 Fe1 67.4(3)
C13 C9 Fe1 67.6(3)
N1 C9 Tb1 48.0(3)
C10 C9 Tb1 110.7(4)
C13 C9 Tb1 117.0(4)
Fe1 C9 Tb1 82.0(2)
C11 C10 C9 109.5(5)
C11 C10 Fe1 69.2(4)
C9 C10 Fe1 72.1(3)
C11 C10 H10A 125.2
C9 C10 H10A 125.2
Fe1 C10 H10A 125.2
C10 C11 C12 107.6(6)
C10 C11 Fe1 70.0(4)
C12 C11 Fe1 69.4(4)
C10 C11 H11A 126.2
C12 C11 H11A 126.2
Fe1 C11 H11A 126.2
C13 C12 C11 108.0(6)
C13 C12 Fe1 70.1(4)
C11 C12 Fe1 69.4(4)
C13 C12 H12A 126.0
C11 C12 H12A 126.0
Fe1 C12 H12A 126.0
C12 C13 C9 108.7(6)
C12 C13 Fe1 68.9(4)
C9 C13 Fe1 71.8(3)
C12 C13 H13A 125.7
C9 C13 H13A 125.7
Fe1 C13 H13A 125.7
N2 C14 C141 125.6(5)
N2 C14 C17 127.9(5)
C141 C14 C17 106.4(4)
N2 C14 Fe1 132.1(4)
C141 C14 Fe1 67.7(3)
C17 C14 Fe1 67.8(3)
N2 C14 Tb1 49.4(3)
C141 C14 Tb1 108.9(3)
C17 C14 Tb1 119.7(3)
Fe1 C14 Tb1 82.83(16)
C15 C141 C14 109.0(5)
C15 C141 Fe1 68.8(3)
C14 C141 Fe1 72.0(3)
C15 C141 H14A 125.5
C14 C141 H14A 125.5
Fe1 C141 H14A 125.5
C16 C15 C141 107.8(5)
C16 C15 Fe1 69.8(3)
C141 C15 Fe1 70.5(3)
C16 C15 H15A 126.1
C141 C15 H15A 126.1
Fe1 C15 H15A 126.1
C15 C16 C17 108.4(5)
C15 C16 Fe1 69.3(3)
C17 C16 Fe1 70.4(3)
C15 C16 H16A 125.8
C17 C16 H16A 125.8
Fe1 C16 H16A 125.8
C16 C17 C14 108.3(5)
C16 C17 Fe1 68.8(3)
C14 C17 Fe1 71.8(3)
C16 C17 H17A 125.8
C14 C17 H17A 125.8
Fe1 C17 H17A 125.8
Si1 C18 H18A 109.5
Si1 C18 H18B 109.5
H18A C18 H18B 109.5
Si1 C18 H18C 109.5
H18A C18 H18C 109.5
H18B C18 H18C 109.5
Si1 C19 H19A 109.5
Si1 C19 H19B 109.5
H19A C19 H19B 109.5
Si1 C19 H19C 109.5
H19A C19 H19C 109.5
H19B C19 H19C 109.5
C23 C20 C22 109.0(11)
C23 C20 C21 110.6(11)
C22 C20 C21 106.8(6)
C23 C20 Si1 111.4(7)
C22 C20 Si1 110.4(9)
C21 C20 Si1 108.5(9)
C20 C21 H21A 109.5
C20 C21 H21B 109.5
H21A C21 H21B 109.5
C20 C21 H21C 109.5
H21A C21 H21C 109.5
H21B C21 H21C 109.5
C20 C22 H22A 109.5
C20 C22 H22B 109.5
H22A C22 H22B 109.5
C20 C22 H22C 109.5
H22A C22 H22C 109.5
H22B C22 H22C 109.5
C20 C23 H23A 109.5
C20 C23 H23B 109.5
H23A C23 H23B 109.5
C20 C23 H23C 109.5
H23A C23 H23C 109.5
H23B C23 H23C 109.5
Si2 C24 H24A 109.5
Si2 C24 H24B 109.5
H24A C24 H24B 109.5
Si2 C24 H24C 109.5
H24A C24 H24C 109.5
H24B C24 H24C 109.5
Si2 C25 H25A 109.5
Si2 C25 H25B 109.5
H25A C25 H25B 109.5
Si2 C25 H25C 109.5
H25A C25 H25C 109.5
H25B C25 H25C 109.5
C27 C26 C28 107.7(6)
C27 C26 C29 109.0(6)
C28 C26 C29 108.8(6)
C27 C26 Si2 112.2(4)
C28 C26 Si2 109.6(5)
C29 C26 Si2 109.5(5)
C26 C27 H27A 109.5
C26 C27 H27B 109.5
H27A C27 H27B 109.5
C26 C27 H27C 109.5
H27A C27 H27C 109.5
H27B C27 H27C 109.5
C26 C28 H28A 109.5
C26 C28 H28B 109.5
H28A C28 H28B 109.5
C26 C28 H28C 109.5
H28A C28 H28C 109.5
H28B C28 H28C 109.5
C26 C29 H29A 109.5
C26 C29 H29B 109.5
H29A C29 H29B 109.5
C26 C29 H29C 109.5
H29A C29 H29C 109.5
H29B C29 H29C 109.5

loop_
_geom_bond_atom_site_label_1
_geom_bond_atom_site_label_2
_geom_bond_distance
Tb1 N1 2.220(7)
Tb1 N2 2.220(5)
Tb1 O2 2.377(4)
Tb1 O1 2.399(4)
Tb1 C14 2.860(5)
Tb1 C9 2.896(7)
Tb1 I1A 2.9578(17)
Tb1 I1 3.109(2)
Tb1 Fe1 3.3320(15)
Fe1 C15 2.023(6)
Fe1 C12 2.026(7)
Fe1 C11 2.026(7)
Fe1 C16 2.029(5)
Fe1 C10 2.036(6)
Fe1 C13 2.042(6)
Fe1 C141 2.046(5)
Fe1 C17 2.050(5)
Fe1 C9 2.099(6)
Fe1 C14 2.103(5)
Si1 N1 1.718(6)
Si1 C19 1.857(15)
Si1 C18 1.900(9)
Si1 C20 1.916(14)
Si2 N2 1.719(6)
Si2 C24 1.872(7)
Si2 C25 1.876(9)
Si2 C26 1.898(7)
N1 C9 1.394(9)
N2 C14 1.401(7)
O1 C1 1.440(10)
O1 C4 1.457(11)
O2 C8 1.439(8)
O2 C5 1.455(8)
C1 C2 1.475(13)
C1 H1A 0.9900
C1 H1B 0.9900
C2 C3 1.436(19)
C2 H2A 0.9900
C2 H2B 0.9900
C3 C4 1.505(15)
C3 H3A 0.9900
C3 H3B 0.9900
C4 H4A 0.9900
C4 H4B 0.9900
C5 C6 1.490(11)
C5 H5A 0.9900
C5 H5B 0.9900
C6 C7 1.435(13)
C6 H6A 0.9900
C6 H6B 0.9900
C7 C8 1.454(10)
C7 H7A 0.9900
C7 H7B 0.9900
C8 H8A 0.9900
C8 H8B 0.9900
C9 C10 1.432(9)
C9 C13 1.438(8)
C10 C11 1.417(10)
C10 H10A 1.0000
C11 C12 1.428(9)
C11 H11A 1.0000
C12 C13 1.425(11)
C12 H12A 1.0000
C13 H13A 1.0000
C14 C141 1.432(7)
C14 C17 1.436(7)
C141 C15 1.417(8)
C141 H14A 1.0000
C15 C16 1.415(8)
C15 H15A 1.0000
C16 C17 1.422(8)
C16 H16A 1.0000
C17 H17A 1.0000
C18 H18A 0.9800
C18 H18B 0.9800
C18 H18C 0.9800
C19 H19A 0.9800
C19 H19B 0.9800
C19 H19C 0.9800
C20 C23 1.52(2)
C20 C22 1.526(10)
C20 C21 1.537(10)
C21 H21A 0.9800
C21 H21B 0.9800
C21 H21C 0.9800
C22 H22A 0.9800
C22 H22B 0.9800
C22 H22C 0.9800
C23 H23A 0.9800
C23 H23B 0.9800
C23 H23C 0.9800
C24 H24A 0.9800
C24 H24B 0.9800
C24 H24C 0.9800
C25 H25A 0.9800
C25 H25B 0.9800
C25 H25C 0.9800
C26 C27 1.515(11)
C26 C28 1.534(9)
C26 C29 1.539(9)
C27 H27A 0.9800
C27 H27B 0.9800
C27 H27C 0.9800
C28 H28A 0.9800
C28 H28B 0.9800
C28 H28C 0.9800
C29 H29A 0.9800
C29 H29B 0.9800
C29 H29C 0.9800
